data_7246653
loop_
_publ_author_name
'Kotte, Lohith'
'Pendota, Vinusha'
'Sreedhar, Bojja'
'Nanubolu, Jagadeesh Babu'

_publ_section_title
;
 Famciclovir--fumaric acid: an all-in-one multicomponent system with salt,
 cocrystal and salt--cocrystal continuum
;
_journal_issue 17
_journal_name_full CrystEngComm
_journal_page_first 2662
_journal_page_last 2678
_journal_paper_doi 10.1039/D3CE00200D
_journal_volume 25
_journal_year 2023
_chemical_formula_moiety 'C14 H19 N5 O4, H2 O'
_chemical_formula_sum 'C14 H21 N5 O5'
_chemical_formula_weight 339.36
_chemical_name_systematic 'Famciclovir monohydrate'
_space_group_crystal_system triclinic
_space_group_IT_number 2
_space_group_name_Hall '-P 1'
_space_group_name_H-M_alt 'P -1'
_atom_sites_solution_hydrogens mixed
_audit_creation_method SHELXL-2018/3
_audit_update_record
;
2023-02-27 deposited with the CCDC.	2023-04-04 downloaded from the CCDC.
;
_cell_angle_alpha 83.820(4)
_cell_angle_beta 75.769(5)
_cell_angle_gamma 84.708(4)
_cell_formula_units_Z 4
_cell_length_a 9.4819(9)
_cell_length_b 10.0041(8)
_cell_length_c 17.2683(16)
_cell_measurement_reflns_used 9942
_cell_measurement_temperature 100(2)
_cell_measurement_theta_max 30.436
_cell_measurement_theta_min 2.221
_cell_volume 1574.9(2)
_computing_cell_refinement '<i>SAINT</i> (Bruker, 2016)'
_computing_data_collection '<i>APEX3</i> (Bruker, 2016)'
_computing_data_reduction 'Bruker SAINT'
_computing_structure_refinement 'SHELXL-2018/3 (Sheldrick, 2018)'
_computing_structure_solution 'SHELXT 2014/5 (Sheldrick, 2014)'
_diffrn_ambient_temperature 100(2)
_diffrn_measured_fraction_theta_full 0.999
_diffrn_measured_fraction_theta_max 0.998
_diffrn_measurement_device_type 'Bruker D8 QUEST PHOTON-100'
_diffrn_measurement_method '\w and \f'
_diffrn_radiation_type MoK\a
_diffrn_radiation_wavelength 0.71073
_diffrn_reflns_av_R_equivalents 0.0631
_diffrn_reflns_av_unetI/netI 0.0692
_diffrn_reflns_Laue_measured_fraction_full 0.999
_diffrn_reflns_Laue_measured_fraction_max 0.998
_diffrn_reflns_limit_h_max 13
_diffrn_reflns_limit_h_min -13
_diffrn_reflns_limit_k_max 14
_diffrn_reflns_limit_k_min -14
_diffrn_reflns_limit_l_max 24
_diffrn_reflns_limit_l_min -24
_diffrn_reflns_number 36511
_diffrn_reflns_point_group_measured_fraction_full 0.999
_diffrn_reflns_point_group_measured_fraction_max 0.998
_diffrn_reflns_theta_full 25.242
_diffrn_reflns_theta_max 30.000
_diffrn_reflns_theta_min 2.221
_diffrn_source microfocus
_exptl_absorpt_coefficient_mu 0.110
_exptl_absorpt_correction_T_max 0.7461
_exptl_absorpt_correction_T_min 0.6713
_exptl_absorpt_correction_type multi-scan
_exptl_absorpt_process_details 'SADABS 2014/5'
_exptl_crystal_density_diffrn 1.431
_exptl_crystal_description NEEDLE
_exptl_crystal_F_000 720
_exptl_crystal_recrystallization_method 'Re-crystallisation from solvent: Acetonitrile'
_exptl_crystal_size_max 0.330
_exptl_crystal_size_mid 0.270
_exptl_crystal_size_min 0.200
_refine_diff_density_max 0.362
_refine_diff_density_min -0.426
_refine_diff_density_rms 0.070
_refine_ls_extinction_method none
_refine_ls_goodness_of_fit_ref 1.039
_refine_ls_hydrogen_treatment mixed
_refine_ls_matrix_type full
_refine_ls_number_parameters 469
_refine_ls_number_reflns 9170
_refine_ls_number_restraints 0
_refine_ls_restrained_S_all 1.039
_refine_ls_R_factor_all 0.0936
_refine_ls_R_factor_gt 0.0542
_refine_ls_shift/su_max 0.000
_refine_ls_shift/su_mean 0.000
_refine_ls_structure_factor_coef Fsqd
_refine_ls_weighting_details 'w=1/[\s^2^(Fo^2^)+(0.0430P)^2^+0.9409P] where P=(Fo^2^+2Fc^2^)/3'
_refine_ls_weighting_scheme calc
_refine_ls_wR_factor_gt 0.1063
_refine_ls_wR_factor_ref 0.1211
_reflns_Friedel_coverage 0.000
_reflns_number_gt 6390
_reflns_number_total 9170
_reflns_threshold_expression 'I > 2\s(I)'
_cod_data_source_file d3ce00200d2.cif
_cod_data_source_block KA400_0m
_cod_depositor_comments 'Adding full bibliography for 7246646--7246653.cif.'
_cod_database_code 7246653
_shelx_shelxl_version_number 2018/3
_shelx_space_group_comment
;
The symmetry employed for this shelxl refinement is uniquely defined
by the following loop, which should always be used as a source of
symmetry information in preference to the above space-group names.
They are only intended as comments.
;
_shelx_estimated_absorpt_t_min 0.964
_shelx_estimated_absorpt_t_max 0.978

loop_
_space_group_symop_operation_xyz
'x, y, z'
'-x, -y, -z'

loop_
_atom_site_label
_atom_site_type_symbol
_atom_site_fract_x
_atom_site_fract_y
_atom_site_fract_z
_atom_site_U_iso_or_equiv
_atom_site_adp_type
_atom_site_occupancy
_atom_site_site_symmetry_order
_atom_site_calc_flag
_atom_site_refinement_flags_posn
_atom_site_refinement_flags_adp
_atom_site_refinement_flags_occupancy
_atom_site_disorder_assembly
_atom_site_disorder_group
O1A O 0.66756(14) 0.37879(12) 0.65014(8) 0.0228(3) Uani 1 1 d . . . . .
O2A O 0.53073(12) 0.57141(11) 0.63631(7) 0.0130(2) Uani 1 1 d . . . . .
O3A O 0.05175(13) 0.32325(12) 0.53504(7) 0.0161(3) Uani 1 1 d . . . . .
O4A O 0.13162(12) 0.42213(11) 0.62541(7) 0.0124(2) Uani 1 1 d . . . . .
O1WA O 0.26483(17) 1.06191(15) 0.27660(9) 0.0257(3) Uani 1 1 d . . . . .
H1WA H 0.258(3) 1.040(3) 0.3278(19) 0.052(8) Uiso 1 1 d . . . . .
H2WA H 0.351(3) 1.058(3) 0.2532(16) 0.044(8) Uiso 1 1 d . . . . .
N1A N 0.44247(15) 1.18959(13) 0.54383(8) 0.0123(3) Uani 1 1 d . . . . .
N2A N 0.45698(17) 1.15261(15) 0.67536(9) 0.0156(3) Uani 1 1 d . . . . .
H1NA H 0.518(2) 1.210(2) 0.6651(13) 0.024(6) Uiso 1 1 d . . . . .
H2NA H 0.440(2) 1.103(2) 0.7245(14) 0.024(6) Uiso 1 1 d . . . . .
N3A N 0.31794(14) 1.01096(13) 0.63351(8) 0.0106(3) Uani 1 1 d . . . . .
N4A N 0.23103(16) 0.99683(14) 0.44431(9) 0.0147(3) Uani 1 1 d . . . . .
N5A N 0.17967(15) 0.88638(13) 0.56765(8) 0.0111(3) Uani 1 1 d . . . . .
C1A C 0.40391(17) 1.11564(15) 0.61565(10) 0.0108(3) Uani 1 1 d . . . . .
C2A C 0.39149(18) 1.15680(15) 0.48337(10) 0.0126(3) Uani 1 1 d . . . . .
H2A H 0.417952 1.205728 0.432257 0.015 Uiso 1 1 calc R U . . .
C3A C 0.30072(18) 1.05256(15) 0.49430(10) 0.0116(3) Uani 1 1 d . . . . .
C4A C 0.26936(17) 0.98486(15) 0.57096(10) 0.0101(3) Uani 1 1 d . . . . .
C5A C 0.16166(19) 0.89914(17) 0.49055(10) 0.0149(3) Uani 1 1 d . . . . .
H5A H 0.104006 0.842168 0.472381 0.018 Uiso 1 1 calc R U . . .
C6A C 0.11481(18) 0.78894(16) 0.63301(10) 0.0133(3) Uani 1 1 d . . . . .
H6AA H 0.039674 0.743458 0.616693 0.016 Uiso 1 1 calc R U . . .
H6AB H 0.065892 0.837400 0.680512 0.016 Uiso 1 1 calc R U . . .
C7A C 0.22709(18) 0.68294(15) 0.65598(10) 0.0117(3) Uani 1 1 d . . . . .
H7AA H 0.177132 0.625148 0.703082 0.014 Uiso 1 1 calc R U . . .
H7AB H 0.300532 0.729737 0.672950 0.014 Uiso 1 1 calc R U . . .
C8A C 0.30756(17) 0.59164(15) 0.59119(10) 0.0106(3) Uani 1 1 d . . . . .
H8A H 0.361840 0.650350 0.544963 0.013 Uiso 1 1 calc R U . . .
C9A C 0.41903(18) 0.49416(16) 0.62166(10) 0.0128(3) Uani 1 1 d . . . . .
H9AA H 0.370942 0.442372 0.671848 0.015 Uiso 1 1 calc R U . . .
H9AB H 0.463437 0.429796 0.581292 0.015 Uiso 1 1 calc R U . . .
C10A C 0.65155(18) 0.49991(16) 0.64888(10) 0.0132(3) Uani 1 1 d . . . . .
C11A C 0.76293(19) 0.59020(17) 0.65776(11) 0.0162(3) Uani 1 1 d . . . . .
H11A H 0.714558 0.662800 0.690685 0.024 Uiso 1 1 calc R U . . .
H11B H 0.813246 0.628997 0.604705 0.024 Uiso 1 1 calc R U . . .
H11C H 0.833925 0.537911 0.683712 0.024 Uiso 1 1 calc R U . . .
C12A C 0.20954(18) 0.51059(16) 0.55965(10) 0.0119(3) Uani 1 1 d . . . . .
H12A H 0.139300 0.572015 0.536696 0.014 Uiso 1 1 calc R U . . .
H12B H 0.268857 0.456586 0.516840 0.014 Uiso 1 1 calc R U . . .
C13A C 0.05762(17) 0.32899(15) 0.60362(10) 0.0113(3) Uani 1 1 d . . . . .
C14A C -0.01182(19) 0.23653(17) 0.67330(10) 0.0154(3) Uani 1 1 d . . . . .
H14A H -0.082935 0.185914 0.657998 0.023 Uiso 1 1 calc R U . . .
H14B H -0.061395 0.289284 0.718064 0.023 Uiso 1 1 calc R U . . .
H14C H 0.063207 0.173588 0.689669 0.023 Uiso 1 1 calc R U . . .
O1B O 0.81126(13) 0.41500(12) -0.15268(8) 0.0207(3) Uani 1 1 d . . . . .
O2B O 0.66383(12) 0.60205(11) -0.12945(7) 0.0130(2) Uani 1 1 d . . . . .
O3B O 0.08633(13) 0.34333(12) -0.03451(7) 0.0184(3) Uani 1 1 d . . . . .
O4B O 0.25534(12) 0.45385(11) -0.12667(7) 0.0129(2) Uani 1 1 d . . . . .
O1WB O 0.03841(16) 1.03537(15) 0.19379(9) 0.0261(3) Uani 1 1 d . . . . .
H1WB H 0.083(3) 1.013(3) 0.1424(18) 0.050(8) Uiso 1 1 d . . . . .
H2WB H 0.114(3) 1.035(3) 0.2150(17) 0.048(8) Uiso 1 1 d . . . . .
N1B N 0.45921(15) 1.03849(13) -0.14448(8) 0.0109(3) Uani 1 1 d . . . . .
N2B N 0.63680(17) 1.19148(15) -0.17462(9) 0.0167(3) Uani 1 1 d . . . . .
H1NB H 0.678(2) 1.147(2) -0.2183(14) 0.024(6) Uiso 1 1 d . . . . .
H2NB H 0.687(3) 1.251(2) -0.1601(14) 0.032(6) Uiso 1 1 d . . . . .
N3B N 0.48178(15) 1.19346(13) -0.04959(8) 0.0129(3) Uani 1 1 d . . . . .
N4B N 0.17521(15) 0.97409(14) 0.03146(9) 0.0153(3) Uani 1 1 d . . . . .
N5B N 0.25598(15) 0.89760(13) -0.09081(8) 0.0116(3) Uani 1 1 d . . . . .
C1B C 0.52272(18) 1.13834(15) -0.12101(10) 0.0116(3) Uani 1 1 d . . . . .
C2B C 0.36869(18) 1.14494(16) 0.00467(10) 0.0129(3) Uani 1 1 d . . . . .
H2B H 0.338014 1.181249 0.055220 0.016 Uiso 1 1 calc R U . . .
C3B C 0.29517(17) 1.04212(16) -0.01168(10) 0.0115(3) Uani 1 1 d . . . . .
C4B C 0.34621(17) 0.99496(15) -0.08738(10) 0.0101(3) Uani 1 1 d . . . . .
C5B C 0.15671(18) 0.88982(16) -0.01771(10) 0.0147(3) Uani 1 1 d . . . . .
H5B H 0.081534 0.828837 -0.004118 0.018 Uiso 1 1 calc R U . . .
C6B C 0.26244(18) 0.81740(15) -0.15795(10) 0.0125(3) Uani 1 1 d . . . . .
H6BA H 0.268517 0.878351 -0.207611 0.015 Uiso 1 1 calc R U . . .
H6BB H 0.171598 0.770054 -0.147762 0.015 Uiso 1 1 calc R U . . .
C7B C 0.39287(17) 0.71413(15) -0.17019(10) 0.0113(3) Uani 1 1 d . . . . .
H7BA H 0.483032 0.763132 -0.186947 0.014 Uiso 1 1 calc R U . . .
H7BB H 0.389178 0.661186 -0.214815 0.014 Uiso 1 1 calc R U . . .
C8B C 0.40363(17) 0.61593(15) -0.09718(9) 0.0100(3) Uani 1 1 d . . . . .
H8B H 0.413508 0.670188 -0.053661 0.012 Uiso 1 1 calc R U . . .
C9B C 0.53937(17) 0.52146(16) -0.11683(10) 0.0119(3) Uani 1 1 d . . . . .
H9BA H 0.540104 0.450969 -0.072030 0.014 Uiso 1 1 calc R U . . .
H9BB H 0.542292 0.477038 -0.165790 0.014 Uiso 1 1 calc R U . . .
C10B C 0.79550(18) 0.53472(16) -0.14672(10) 0.0128(3) Uani 1 1 d . . . . .
C11B C 0.91480(18) 0.62656(18) -0.15607(11) 0.0189(4) Uani 1 1 d . . . . .
H11D H 1.007941 0.581239 -0.181891 0.028 Uiso 1 1 calc R U . . .
H11E H 0.919495 0.650173 -0.103179 0.028 Uiso 1 1 calc R U . . .
H11F H 0.895438 0.708689 -0.189300 0.028 Uiso 1 1 calc R U . . .
C12B C 0.27202(18) 0.53286(16) -0.06409(10) 0.0127(3) Uani 1 1 d . . . . .
H12C H 0.286426 0.472471 -0.016939 0.015 Uiso 1 1 calc R U . . .
H12D H 0.183290 0.593042 -0.047012 0.015 Uiso 1 1 calc R U . . .
C13B C 0.15807(17) 0.35863(16) -0.10228(10) 0.0128(3) Uani 1 1 d . . . . .
C14B C 0.15219(19) 0.27858(17) -0.16930(11) 0.0179(4) Uani 1 1 d . . . . .
H14D H 0.082561 0.209007 -0.149309 0.027 Uiso 1 1 calc R U . . .
H14E H 0.249120 0.235802 -0.190922 0.027 Uiso 1 1 calc R U . . .
H14F H 0.121023 0.338305 -0.211711 0.027 Uiso 1 1 calc R U . . .

loop_
_atom_site_aniso_label
_atom_site_aniso_U_11
_atom_site_aniso_U_22
_atom_site_aniso_U_33
_atom_site_aniso_U_23
_atom_site_aniso_U_13
_atom_site_aniso_U_12
O1A 0.0196(7) 0.0156(6) 0.0361(8) 0.0003(5) -0.0132(6) -0.0013(5)
O2A 0.0115(6) 0.0121(5) 0.0171(6) -0.0015(4) -0.0060(5) -0.0028(4)
O3A 0.0185(6) 0.0196(6) 0.0126(6) -0.0020(5) -0.0063(5) -0.0065(5)
O4A 0.0135(6) 0.0137(5) 0.0109(6) 0.0006(4) -0.0033(5) -0.0063(4)
O1WA 0.0250(8) 0.0373(8) 0.0152(7) -0.0042(6) -0.0071(6) 0.0039(6)
N1A 0.0128(7) 0.0107(6) 0.0133(7) 0.0000(5) -0.0031(6) -0.0009(5)
N2A 0.0193(8) 0.0162(7) 0.0137(8) 0.0001(6) -0.0060(6) -0.0087(6)
N3A 0.0107(7) 0.0102(6) 0.0106(7) -0.0013(5) -0.0017(5) -0.0010(5)
N4A 0.0176(7) 0.0144(7) 0.0141(7) -0.0017(5) -0.0075(6) -0.0009(6)
N5A 0.0119(7) 0.0099(6) 0.0122(7) -0.0009(5) -0.0037(5) -0.0023(5)
C1A 0.0093(7) 0.0103(7) 0.0123(8) -0.0034(6) -0.0015(6) 0.0015(6)
C2A 0.0153(8) 0.0105(7) 0.0112(8) 0.0005(6) -0.0026(7) 0.0006(6)
C3A 0.0118(8) 0.0118(7) 0.0112(8) -0.0023(6) -0.0034(6) 0.0019(6)
C4A 0.0083(7) 0.0085(7) 0.0126(8) -0.0013(6) -0.0012(6) 0.0004(6)
C5A 0.0163(8) 0.0150(8) 0.0152(8) -0.0032(6) -0.0065(7) -0.0012(6)
C6A 0.0120(8) 0.0129(7) 0.0142(8) -0.0019(6) -0.0004(6) -0.0028(6)
C7A 0.0137(8) 0.0115(7) 0.0093(8) 0.0002(6) -0.0013(6) -0.0029(6)
C8A 0.0116(8) 0.0104(7) 0.0100(8) -0.0001(6) -0.0029(6) -0.0021(6)
C9A 0.0114(8) 0.0123(7) 0.0160(8) -0.0003(6) -0.0049(7) -0.0046(6)
C10A 0.0117(8) 0.0166(8) 0.0105(8) -0.0006(6) -0.0011(6) -0.0016(6)
C11A 0.0156(8) 0.0194(8) 0.0152(9) -0.0001(7) -0.0061(7) -0.0044(7)
C12A 0.0136(8) 0.0130(7) 0.0093(8) 0.0008(6) -0.0028(6) -0.0038(6)
C13A 0.0083(7) 0.0115(7) 0.0148(8) -0.0025(6) -0.0038(6) 0.0006(6)
C14A 0.0167(9) 0.0160(8) 0.0147(9) 0.0009(6) -0.0049(7) -0.0066(6)
O1B 0.0149(6) 0.0171(6) 0.0307(8) -0.0078(5) -0.0048(6) 0.0006(5)
O2B 0.0097(6) 0.0124(5) 0.0171(6) -0.0014(4) -0.0032(5) -0.0024(4)
O3B 0.0155(6) 0.0208(6) 0.0177(7) -0.0009(5) 0.0001(5) -0.0069(5)
O4B 0.0132(6) 0.0151(6) 0.0116(6) -0.0025(4) -0.0032(5) -0.0051(4)
O1WB 0.0214(7) 0.0346(8) 0.0194(8) -0.0045(6) -0.0007(6) 0.0050(6)
N1B 0.0122(7) 0.0104(6) 0.0108(7) 0.0001(5) -0.0043(5) -0.0005(5)
N2B 0.0166(8) 0.0164(7) 0.0167(8) -0.0042(6) 0.0000(6) -0.0063(6)
N3B 0.0148(7) 0.0104(6) 0.0146(7) -0.0024(5) -0.0050(6) -0.0008(5)
N4B 0.0127(7) 0.0152(7) 0.0166(7) -0.0021(6) -0.0004(6) -0.0010(5)
N5B 0.0113(7) 0.0112(6) 0.0129(7) -0.0017(5) -0.0034(6) -0.0007(5)
C1B 0.0132(8) 0.0095(7) 0.0130(8) 0.0003(6) -0.0054(6) -0.0002(6)
C2B 0.0155(8) 0.0121(7) 0.0119(8) -0.0037(6) -0.0050(7) 0.0030(6)
C3B 0.0108(8) 0.0121(7) 0.0112(8) -0.0007(6) -0.0026(6) 0.0015(6)
C4B 0.0107(8) 0.0085(7) 0.0123(8) 0.0000(6) -0.0055(6) 0.0002(6)
C5B 0.0115(8) 0.0142(8) 0.0171(9) -0.0003(6) -0.0015(7) -0.0009(6)
C6B 0.0153(8) 0.0108(7) 0.0133(8) -0.0019(6) -0.0059(7) -0.0030(6)
C7B 0.0121(8) 0.0122(7) 0.0105(8) -0.0018(6) -0.0036(6) -0.0013(6)
C8B 0.0112(8) 0.0109(7) 0.0088(8) -0.0016(6) -0.0025(6) -0.0033(6)
C9B 0.0102(7) 0.0125(7) 0.0139(8) -0.0017(6) -0.0030(6) -0.0042(6)
C10B 0.0123(8) 0.0175(8) 0.0085(8) -0.0014(6) -0.0023(6) -0.0008(6)
C11B 0.0107(8) 0.0229(9) 0.0224(10) -0.0030(7) -0.0005(7) -0.0051(7)
C12B 0.0126(8) 0.0143(7) 0.0116(8) -0.0030(6) -0.0021(6) -0.0026(6)
C13B 0.0089(8) 0.0118(7) 0.0185(9) 0.0000(6) -0.0053(7) -0.0007(6)
C14B 0.0171(9) 0.0172(8) 0.0220(10) -0.0058(7) -0.0080(7) -0.0013(7)

loop_
_atom_type_symbol
_atom_type_description
_atom_type_scat_dispersion_real
_atom_type_scat_dispersion_imag
_atom_type_scat_source
C C 0.0033 0.0016 'International Tables Vol C Tables 4.2.6.8 and 6.1.1.4'
H H 0.0000 0.0000 'International Tables Vol C Tables 4.2.6.8 and 6.1.1.4'
N N 0.0061 0.0033 'International Tables Vol C Tables 4.2.6.8 and 6.1.1.4'
O O 0.0106 0.0060 'International Tables Vol C Tables 4.2.6.8 and 6.1.1.4'

loop_
_geom_angle_atom_site_label_1
_geom_angle_atom_site_label_2
_geom_angle_atom_site_label_3
_geom_angle
_geom_angle_site_symmetry_1
_geom_angle_site_symmetry_3
_geom_angle_publ_flag
C10A O2A C9A 115.92(12) . . ?
C13A O4A C12A 115.03(12) . . ?
H1WA O1WA H2WA 109(3) . . ?
C2A N1A C1A 117.76(14) . . ?
C1A N2A H1NA 119.4(15) . . ?
C1A N2A H2NA 120.2(13) . . ?
H1NA N2A H2NA 119(2) . . ?
C4A N3A C1A 112.04(14) . . ?
C5A N4A C3A 103.82(14) . . ?
C4A N5A C5A 106.06(13) . . ?
C4A N5A C6A 127.07(14) . . ?
C5A N5A C6A 126.87(13) . . ?
N3A C1A N2A 117.03(15) . . ?
N3A C1A N1A 127.06(15) . . ?
N2A C1A N1A 115.90(14) . . ?
N1A C2A C3A 120.76(15) . . ?
N1A C2A H2A 119.6 . . ?
C3A C2A H2A 119.6 . . ?
C2A C3A N4A 133.79(15) . . ?
C2A C3A C4A 115.75(15) . . ?
N4A C3A C4A 110.46(14) . . ?
N3A C4A N5A 127.79(15) . . ?
N3A C4A C3A 126.62(14) . . ?
N5A C4A C3A 105.59(14) . . ?
N4A C5A N5A 114.08(14) . . ?
N4A C5A H5A 123.0 . . ?
N5A C5A H5A 123.0 . . ?
N5A C6A C7A 112.60(13) . . ?
N5A C6A H6AA 109.1 . . ?
C7A C6A H6AA 109.1 . . ?
N5A C6A H6AB 109.1 . . ?
C7A C6A H6AB 109.1 . . ?
H6AA C6A H6AB 107.8 . . ?
C6A C7A C8A 116.58(13) . . ?
C6A C7A H7AA 108.1 . . ?
C8A C7A H7AA 108.1 . . ?
C6A C7A H7AB 108.1 . . ?
C8A C7A H7AB 108.1 . . ?
H7AA C7A H7AB 107.3 . . ?
C12A C8A C9A 108.28(12) . . ?
C12A C8A C7A 114.62(13) . . ?
C9A C8A C7A 110.74(13) . . ?
C12A C8A H8A 107.6 . . ?
C9A C8A H8A 107.6 . . ?
C7A C8A H8A 107.6 . . ?
O2A C9A C8A 108.44(12) . . ?
O2A C9A H9AA 110.0 . . ?
C8A C9A H9AA 110.0 . . ?
O2A C9A H9AB 110.0 . . ?
C8A C9A H9AB 110.0 . . ?
H9AA C9A H9AB 108.4 . . ?
O1A C10A O2A 123.36(15) . . ?
O1A C10A C11A 125.29(16) . . ?
O2A C10A C11A 111.31(14) . . ?
C10A C11A H11A 109.5 . . ?
C10A C11A H11B 109.5 . . ?
H11A C11A H11B 109.5 . . ?
C10A C11A H11C 109.5 . . ?
H11A C11A H11C 109.5 . . ?
H11B C11A H11C 109.5 . . ?
O4A C12A C8A 108.77(13) . . ?
O4A C12A H12A 109.9 . . ?
C8A C12A H12A 109.9 . . ?
O4A C12A H12B 109.9 . . ?
C8A C12A H12B 109.9 . . ?
H12A C12A H12B 108.3 . . ?
O3A C13A O4A 122.52(15) . . ?
O3A C13A C14A 125.38(14) . . ?
O4A C13A C14A 112.10(14) . . ?
C13A C14A H14A 109.5 . . ?
C13A C14A H14B 109.5 . . ?
H14A C14A H14B 109.5 . . ?
C13A C14A H14C 109.5 . . ?
H14A C14A H14C 109.5 . . ?
H14B C14A H14C 109.5 . . ?
C10B O2B C9B 115.91(12) . . ?
C13B O4B C12B 115.02(12) . . ?
H1WB O1WB H2WB 102(2) . . ?
C4B N1B C1B 111.93(14) . . ?
C1B N2B H1NB 118.1(13) . . ?
C1B N2B H2NB 119.9(15) . . ?
H1NB N2B H2NB 119(2) . . ?
C2B N3B C1B 117.83(14) . . ?
C5B N4B C3B 103.99(14) . . ?
C4B N5B C5B 105.81(13) . . ?
C4B N5B C6B 127.62(14) . . ?
C5B N5B C6B 126.57(13) . . ?
N2B C1B N1B 116.99(15) . . ?
N2B C1B N3B 115.91(14) . . ?
N1B C1B N3B 127.08(15) . . ?
N3B C2B C3B 120.72(15) . . ?
N3B C2B H2B 119.6 . . ?
C3B C2B H2B 119.6 . . ?
C2B C3B N4B 133.53(15) . . ?
C2B C3B C4B 116.16(15) . . ?
N4B C3B C4B 110.30(14) . . ?
N1B C4B N5B 127.78(14) . . ?
N1B C4B C3B 126.27(14) . . ?
N5B C4B C3B 105.94(14) . . ?
N4B C5B N5B 113.95(15) . . ?
N4B C5B H5B 123.0 . . ?
N5B C5B H5B 123.0 . . ?
N5B C6B C7B 112.19(13) . . ?
N5B C6B H6BA 109.2 . . ?
C7B C6B H6BA 109.2 . . ?
N5B C6B H6BB 109.2 . . ?
C7B C6B H6BB 109.2 . . ?
H6BA C6B H6BB 107.9 . . ?
C6B C7B C8B 115.73(13) . . ?
C6B C7B H7BA 108.3 . . ?
C8B C7B H7BA 108.3 . . ?
C6B C7B H7BB 108.3 . . ?
C8B C7B H7BB 108.3 . . ?
H7BA C7B H7BB 107.4 . . ?
C9B C8B C12B 108.93(12) . . ?
C9B C8B C7B 110.30(13) . . ?
C12B C8B C7B 114.60(13) . . ?
C9B C8B H8B 107.6 . . ?
C12B C8B H8B 107.6 . . ?
C7B C8B H8B 107.6 . . ?
O2B C9B C8B 107.19(12) . . ?
O2B C9B H9BA 110.3 . . ?
C8B C9B H9BA 110.3 . . ?
O2B C9B H9BB 110.3 . . ?
C8B C9B H9BB 110.3 . . ?
H9BA C9B H9BB 108.5 . . ?
O1B C10B O2B 122.90(15) . . ?
O1B C10B C11B 125.81(16) . . ?
O2B C10B C11B 111.28(14) . . ?
C10B C11B H11D 109.5 . . ?
C10B C11B H11E 109.5 . . ?
H11D C11B H11E 109.5 . . ?
C10B C11B H11F 109.5 . . ?
H11D C11B H11F 109.5 . . ?
H11E C11B H11F 109.5 . . ?
O4B C12B C8B 108.40(13) . . ?
O4B C12B H12C 110.0 . . ?
C8B C12B H12C 110.0 . . ?
O4B C12B H12D 110.0 . . ?
C8B C12B H12D 110.0 . . ?
H12C C12B H12D 108.4 . . ?
O3B C13B O4B 122.71(15) . . ?
O3B C13B C14B 125.75(15) . . ?
O4B C13B C14B 111.55(14) . . ?
C13B C14B H14D 109.5 . . ?
C13B C14B H14E 109.5 . . ?
H14D C14B H14E 109.5 . . ?
C13B C14B H14F 109.5 . . ?
H14D C14B H14F 109.5 . . ?
H14E C14B H14F 109.5 . . ?

loop_
_geom_bond_atom_site_label_1
_geom_bond_atom_site_label_2
_geom_bond_distance
_geom_bond_site_symmetry_2
_geom_bond_publ_flag
O1A C10A 1.206(2) . ?
O2A C10A 1.345(2) . ?
O2A C9A 1.4519(18) . ?
O3A C13A 1.207(2) . ?
O4A C13A 1.3520(18) . ?
O4A C12A 1.4527(19) . ?
O1WA H1WA 0.87(3) . ?
O1WA H2WA 0.82(3) . ?
N1A C2A 1.335(2) . ?
N1A C1A 1.360(2) . ?
N2A C1A 1.351(2) . ?
N2A H1NA 0.83(2) . ?
N2A H2NA 0.92(2) . ?
N3A C4A 1.332(2) . ?
N3A C1A 1.349(2) . ?
N4A C5A 1.311(2) . ?
N4A C3A 1.394(2) . ?
N5A C4A 1.374(2) . ?
N5A C5A 1.374(2) . ?
N5A C6A 1.461(2) . ?
C2A C3A 1.381(2) . ?
C2A H2A 0.9500 . ?
C3A C4A 1.397(2) . ?
C5A H5A 0.9500 . ?
C6A C7A 1.524(2) . ?
C6A H6AA 0.9900 . ?
C6A H6AB 0.9900 . ?
C7A C8A 1.530(2) . ?
C7A H7AA 0.9900 . ?
C7A H7AB 0.9900 . ?
C8A C12A 1.517(2) . ?
C8A C9A 1.522(2) . ?
C8A H8A 1.0000 . ?
C9A H9AA 0.9900 . ?
C9A H9AB 0.9900 . ?
C10A C11A 1.497(2) . ?
C11A H11A 0.9800 . ?
C11A H11B 0.9800 . ?
C11A H11C 0.9800 . ?
C12A H12A 0.9900 . ?
C12A H12B 0.9900 . ?
C13A C14A 1.490(2) . ?
C14A H14A 0.9800 . ?
C14A H14B 0.9800 . ?
C14A H14C 0.9800 . ?
O1B C10B 1.206(2) . ?
O2B C10B 1.344(2) . ?
O2B C9B 1.4496(18) . ?
O3B C13B 1.202(2) . ?
O4B C13B 1.3491(19) . ?
O4B C12B 1.4521(19) . ?
O1WB H1WB 0.92(3) . ?
O1WB H2WB 0.88(3) . ?
N1B C4B 1.336(2) . ?
N1B C1B 1.358(2) . ?
N2B C1B 1.348(2) . ?
N2B H1NB 0.90(2) . ?
N2B H2NB 0.89(2) . ?
N3B C2B 1.330(2) . ?
N3B C1B 1.359(2) . ?
N4B C5B 1.310(2) . ?
N4B C3B 1.389(2) . ?
N5B C4B 1.369(2) . ?
N5B C5B 1.376(2) . ?
N5B C6B 1.466(2) . ?
C2B C3B 1.384(2) . ?
C2B H2B 0.9500 . ?
C3B C4B 1.395(2) . ?
C5B H5B 0.9500 . ?
C6B C7B 1.525(2) . ?
C6B H6BA 0.9900 . ?
C6B H6BB 0.9900 . ?
C7B C8B 1.531(2) . ?
C7B H7BA 0.9900 . ?
C7B H7BB 0.9900 . ?
C8B C9B 1.515(2) . ?
C8B C12B 1.521(2) . ?
C8B H8B 1.0000 . ?
C9B H9BA 0.9900 . ?
C9B H9BB 0.9900 . ?
C10B C11B 1.490(2) . ?
C11B H11D 0.9800 . ?
C11B H11E 0.9800 . ?
C11B H11F 0.9800 . ?
C12B H12C 0.9900 . ?
C12B H12D 0.9900 . ?
C13B C14B 1.491(2) . ?
C14B H14D 0.9800 . ?
C14B H14E 0.9800 . ?
C14B H14F 0.9800 . ?

loop_
_geom_torsion_atom_site_label_1
_geom_torsion_atom_site_label_2
_geom_torsion_atom_site_label_3
_geom_torsion_atom_site_label_4
_geom_torsion
_geom_torsion_site_symmetry_1
_geom_torsion_site_symmetry_2
_geom_torsion_site_symmetry_3
_geom_torsion_site_symmetry_4
_geom_torsion_publ_flag
C4A N3A C1A N2A 178.73(14) . . . . ?
C4A N3A C1A N1A -0.6(2) . . . . ?
C2A N1A C1A N3A -0.2(2) . . . . ?
C2A N1A C1A N2A -179.59(15) . . . . ?
C1A N1A C2A C3A 1.1(2) . . . . ?
N1A C2A C3A N4A 179.41(16) . . . . ?
N1A C2A C3A C4A -1.0(2) . . . . ?
C5A N4A C3A C2A 179.39(18) . . . . ?
C5A N4A C3A C4A -0.25(18) . . . . ?
C1A N3A C4A N5A -179.76(15) . . . . ?
C1A N3A C4A C3A 0.7(2) . . . . ?
C5A N5A C4A N3A -179.55(16) . . . . ?
C6A N5A C4A N3A 1.2(3) . . . . ?
C5A N5A C4A C3A 0.04(17) . . . . ?
C6A N5A C4A C3A -179.20(14) . . . . ?
C2A C3A C4A N3A 0.0(2) . . . . ?
N4A C3A C4A N3A 179.73(15) . . . . ?
C2A C3A C4A N5A -179.58(14) . . . . ?
N4A C3A C4A N5A 0.13(18) . . . . ?
C3A N4A C5A N5A 0.29(19) . . . . ?
C4A N5A C5A N4A -0.22(19) . . . . ?
C6A N5A C5A N4A 179.03(15) . . . . ?
C4A N5A C6A C7A -70.5(2) . . . . ?
C5A N5A C6A C7A 110.44(18) . . . . ?
N5A C6A C7A C8A -62.39(18) . . . . ?
C6A C7A C8A C12A -58.90(18) . . . . ?
C6A C7A C8A C9A 178.25(13) . . . . ?
C10A O2A C9A C8A -167.87(13) . . . . ?
C12A C8A C9A O2A 168.33(13) . . . . ?
C7A C8A C9A O2A -65.21(16) . . . . ?
C9A O2A C10A O1A -1.7(2) . . . . ?
C9A O2A C10A C11A 176.16(13) . . . . ?
C13A O4A C12A C8A -170.08(13) . . . . ?
C9A C8A C12A O4A 62.67(16) . . . . ?
C7A C8A C12A O4A -61.50(17) . . . . ?
C12A O4A C13A O3A -2.9(2) . . . . ?
C12A O4A C13A C14A 176.42(13) . . . . ?
C4B N1B C1B N2B -178.95(14) . . . . ?
C4B N1B C1B N3B -0.6(2) . . . . ?
C2B N3B C1B N2B 179.28(15) . . . . ?
C2B N3B C1B N1B 1.0(2) . . . . ?
C1B N3B C2B C3B -0.3(2) . . . . ?
N3B C2B C3B N4B -178.89(17) . . . . ?
N3B C2B C3B C4B -0.4(2) . . . . ?
C5B N4B C3B C2B 178.44(18) . . . . ?
C5B N4B C3B C4B -0.08(18) . . . . ?
C1B N1B C4B N5B 178.79(15) . . . . ?
C1B N1B C4B C3B -0.3(2) . . . . ?
C5B N5B C4B N1B -179.70(16) . . . . ?
C6B N5B C4B N1B 0.3(3) . . . . ?
C5B N5B C4B C3B -0.49(17) . . . . ?
C6B N5B C4B C3B 179.54(14) . . . . ?
C2B C3B C4B N1B 0.8(2) . . . . ?
N4B C3B C4B N1B 179.59(15) . . . . ?
C2B C3B C4B N5B -178.44(14) . . . . ?
N4B C3B C4B N5B 0.36(18) . . . . ?
C3B N4B C5B N5B -0.25(19) . . . . ?
C4B N5B C5B N4B 0.48(19) . . . . ?
C6B N5B C5B N4B -179.54(15) . . . . ?
C4B N5B C6B C7B 71.1(2) . . . . ?
C5B N5B C6B C7B -108.83(18) . . . . ?
N5B C6B C7B C8B 56.07(18) . . . . ?
C6B C7B C8B C9B -178.65(12) . . . . ?
C6B C7B C8B C12B 58.00(18) . . . . ?
C10B O2B C9B C8B 179.19(13) . . . . ?
C12B C8B C9B O2B -166.52(12) . . . . ?
C7B C8B C9B O2B 66.89(15) . . . . ?
C9B O2B C10B O1B 1.0(2) . . . . ?
C9B O2B C10B C11B -178.33(14) . . . . ?
C13B O4B C12B C8B 169.49(13) . . . . ?
C9B C8B C12B O4B -64.00(16) . . . . ?
C7B C8B C12B O4B 60.09(17) . . . . ?
C12B O4B C13B O3B 2.7(2) . . . . ?
C12B O4B C13B C14B -177.62(13) . . . . ?
